data_7244752
loop_
_publ_author_name
'Freese, Thomas'
'Fridrich, B\'alint'
'Crespi, Stefano'
'Lubbe, Anouk S.'
'Barta, Katalin'
'Feringa, Ben L.'

_publ_section_title
;
 A molecular motor from lignocellulose
;
_journal_issue 9
_journal_name_full 'Green Chemistry'
_journal_page_first 3689
_journal_page_last 3696
_journal_paper_doi 10.1039/D2GC00291D
_journal_volume 24
_journal_year 2022
_chemical_absolute_configuration ad
_chemical_formula_moiety 'C32 H44 O6'
_chemical_formula_sum 'C32 H44 O6'
_chemical_formula_weight 524.67
_space_group_crystal_system monoclinic
_space_group_IT_number 5
_space_group_name_Hall 'C 2y'
_space_group_name_H-M_alt 'C 1 2 1'
_atom_sites_solution_hydrogens geom
_atom_sites_solution_primary dual
_audit_creation_method SHELXL-2018/1
_audit_update_record
;
2021-12-08 deposited with the CCDC.	2022-03-11 downloaded from the CCDC.
;
_cell_angle_alpha 90
_cell_angle_beta 95.846(2)
_cell_angle_gamma 90
_cell_formula_units_Z 2
_cell_length_a 23.8610(8)
_cell_length_b 6.1612(2)
_cell_length_c 10.0136(3)
_cell_measurement_reflns_used 8100
_cell_measurement_temperature 100(2)
_cell_measurement_theta_max 72.36
_cell_measurement_theta_min 3.72
_cell_volume 1464.47(8)
_computing_cell_refinement 'Bruker SAINT'
_computing_data_collection 'Bruker APEX3'
_computing_data_reduction 'Bruker SAINT'
_computing_structure_refinement 'SHELXL-2018/1 (Sheldrick, 2018)'
_computing_structure_solution 'SHELXT 2014/5 (Sheldrick, 2014)'
_diffrn_ambient_temperature 100(2)
_diffrn_measured_fraction_theta_full 0.992
_diffrn_measured_fraction_theta_max 0.991
_diffrn_measurement_device_type 'Bruker APEX-II CCD'
_diffrn_measurement_method '\f and \w scans'
_diffrn_radiation_type CuK\a
_diffrn_radiation_wavelength 1.54178
_diffrn_reflns_av_R_equivalents 0.0386
_diffrn_reflns_av_unetI/netI 0.0332
_diffrn_reflns_Laue_measured_fraction_full 0.992
_diffrn_reflns_Laue_measured_fraction_max 0.991
_diffrn_reflns_limit_h_max 29
_diffrn_reflns_limit_h_min -29
_diffrn_reflns_limit_k_max 7
_diffrn_reflns_limit_k_min -7
_diffrn_reflns_limit_l_max 12
_diffrn_reflns_limit_l_min -12
_diffrn_reflns_number 11160
_diffrn_reflns_point_group_measured_fraction_full 0.977
_diffrn_reflns_point_group_measured_fraction_max 0.965
_diffrn_reflns_theta_full 67.679
_diffrn_reflns_theta_max 72.360
_diffrn_reflns_theta_min 3.724
_exptl_absorpt_coefficient_mu 0.646
_exptl_absorpt_correction_T_max 0.7536
_exptl_absorpt_correction_T_min 0.6556
_exptl_absorpt_correction_type multi-scan
_exptl_absorpt_process_details 'SADABS 2014/5'
_exptl_crystal_colour colorless
_exptl_crystal_density_diffrn 1.190
_exptl_crystal_description block
_exptl_crystal_F_000 568
_exptl_crystal_size_max 0.465
_exptl_crystal_size_mid 0.291
_exptl_crystal_size_min 0.109
_refine_diff_density_max 0.181
_refine_diff_density_min -0.226
_refine_diff_density_rms 0.051
_refine_ls_abs_structure_details
;
 Flack x determined using 1089 quotients [(I+)-(I-)]/[(I+)+(I-)]
 (Parsons, Flack and Wagner, Acta Cryst. B69 (2013) 249-259).
;
_refine_ls_abs_structure_Flack 0.07(9)
_refine_ls_extinction_method none
_refine_ls_goodness_of_fit_ref 1.160
_refine_ls_hydrogen_treatment constr
_refine_ls_matrix_type full
_refine_ls_number_parameters 177
_refine_ls_number_reflns 2820
_refine_ls_number_restraints 1
_refine_ls_restrained_S_all 1.160
_refine_ls_R_factor_all 0.0386
_refine_ls_R_factor_gt 0.0353
_refine_ls_shift/su_max 0.000
_refine_ls_shift/su_mean 0.000
_refine_ls_structure_factor_coef Fsqd
_refine_ls_weighting_details 'w=1/[\s^2^(Fo^2^)+(0.0299P)^2^+0.7920P] where P=(Fo^2^+2Fc^2^)/3'
_refine_ls_weighting_scheme calc
_refine_ls_wR_factor_gt 0.0823
_refine_ls_wR_factor_ref 0.0842
_reflns_Friedel_coverage 0.774
_reflns_Friedel_fraction_full 0.959
_reflns_Friedel_fraction_max 0.933
_reflns_number_gt 2661
_reflns_number_total 2820
_reflns_threshold_expression 'I > 2\s(I)'
_cod_data_source_file d2gc00291d2.cif
_cod_data_source_block cu_Anirban_1_0m_a
_cod_depositor_comments 'Adding full bibliography for 7244752--7244753.cif.'
_cod_original_sg_symbol_H-M 'C 2'
_cod_database_code 7244752
_shelx_shelxl_version_number 2018/1
_shelx_space_group_comment
;
The symmetry employed for this shelxl refinement is uniquely defined
by the following loop, which should always be used as a source of
symmetry information in preference to the above space-group names.
They are only intended as comments.
;

loop_
_space_group_symop_operation_xyz
'x, y, z'
'-x, y, -z'
'x+1/2, y+1/2, z'
'-x+1/2, y+1/2, -z'

loop_
_atom_site_label
_atom_site_type_symbol
_atom_site_fract_x
_atom_site_fract_y
_atom_site_fract_z
_atom_site_U_iso_or_equiv
_atom_site_adp_type
_atom_site_occupancy
_atom_site_site_symmetry_order
_atom_site_calc_flag
_atom_site_refinement_flags_posn
_atom_site_refinement_flags_adp
_atom_site_refinement_flags_occupancy
_atom_site_disorder_assembly
_atom_site_disorder_group
C1 C 0.49165(9) 0.4633(4) 0.4338(2) 0.0150(4) Uani 1 1 d . . . . .
C2 C 0.52954(9) 0.4135(4) 0.3228(2) 0.0158(5) Uani 1 1 d . . . . .
H2 H 0.566289 0.351552 0.362248 0.019 Uiso 1 1 calc R U . . .
C3 C 0.49408(9) 0.2370(4) 0.2414(2) 0.0172(5) Uani 1 1 d . . . . .
H3A H 0.501484 0.237632 0.145938 0.021 Uiso 1 1 calc R U . . .
H3B H 0.502090 0.090621 0.279418 0.021 Uiso 1 1 calc R U . . .
C4 C 0.43418(9) 0.3058(4) 0.2571(2) 0.0161(5) Uani 1 1 d . . . . .
C5 C 0.43341(9) 0.4414(4) 0.3686(2) 0.0153(5) Uani 1 1 d . . . . .
C6 C 0.38237(9) 0.5347(4) 0.3959(2) 0.0152(5) Uani 1 1 d . . . . .
C7 C 0.33314(9) 0.4832(4) 0.3152(2) 0.0178(5) Uani 1 1 d . . . . .
C8 C 0.33428(10) 0.3336(4) 0.2104(2) 0.0187(5) Uani 1 1 d . . . . .
C9 C 0.38526(10) 0.2461(4) 0.1789(2) 0.0175(5) Uani 1 1 d . . . . .
H9 H 0.386429 0.148217 0.105943 0.021 Uiso 1 1 calc R U . . .
C10 C 0.53952(9) 0.6103(4) 0.2346(2) 0.0173(5) Uani 1 1 d . . . . .
H10A H 0.556215 0.728289 0.292828 0.021 Uiso 1 1 calc R U . . .
H10B H 0.502622 0.662232 0.192392 0.021 Uiso 1 1 calc R U . . .
C11 C 0.57813(10) 0.5678(4) 0.1231(2) 0.0217(5) Uani 1 1 d . . . . .
H11 H 0.558409 0.464435 0.057134 0.026 Uiso 1 1 calc R U . . .
C12 C 0.58857(12) 0.7783(5) 0.0496(3) 0.0320(6) Uani 1 1 d . . . . .
H12A H 0.609189 0.746650 -0.027953 0.048 Uiso 1 1 calc R U . . .
H12B H 0.610829 0.877275 0.110526 0.048 Uiso 1 1 calc R U . . .
H12C H 0.552417 0.846308 0.018851 0.048 Uiso 1 1 calc R U . . .
C13 C 0.63397(11) 0.4663(5) 0.1776(3) 0.0329(6) Uani 1 1 d . . . . .
H13A H 0.658875 0.457700 0.105816 0.049 Uiso 1 1 calc R U . . .
H13B H 0.627287 0.320104 0.211141 0.049 Uiso 1 1 calc R U . . .
H13C H 0.651700 0.555832 0.251065 0.049 Uiso 1 1 calc R U . . .
O1 O 0.37941(6) 0.6778(2) 0.50078(14) 0.0173(4) Uani 1 1 d . . . . .
C14 C 0.39256(11) 0.8951(4) 0.4650(2) 0.0252(6) Uani 1 1 d . . . . .
H14A H 0.364668 0.945956 0.393236 0.038 Uiso 1 1 calc R U . . .
H14B H 0.430149 0.898797 0.433739 0.038 Uiso 1 1 calc R U . . .
H14C H 0.391878 0.989578 0.543577 0.038 Uiso 1 1 calc R U . . .
O2 O 0.28372(6) 0.5900(3) 0.33437(16) 0.0218(4) Uani 1 1 d . . . . .
C15 C 0.24597(11) 0.4656(5) 0.4058(3) 0.0334(6) Uani 1 1 d . . . . .
H15A H 0.210610 0.545550 0.408640 0.050 Uiso 1 1 calc R U . . .
H15B H 0.263100 0.439470 0.497532 0.050 Uiso 1 1 calc R U . . .
H15C H 0.238314 0.326387 0.360185 0.050 Uiso 1 1 calc R U . . .
O3 O 0.28318(7) 0.2881(3) 0.14153(16) 0.0243(4) Uani 1 1 d . . . . .
C16 C 0.27989(10) 0.1048(5) 0.0538(2) 0.0283(6) Uani 1 1 d . . . . .
H16A H 0.240831 0.084723 0.015090 0.042 Uiso 1 1 calc R U . . .
H16B H 0.292589 -0.025314 0.104493 0.042 Uiso 1 1 calc R U . . .
H16C H 0.303989 0.129047 -0.018400 0.042 Uiso 1 1 calc R U . . .

loop_
_atom_site_aniso_label
_atom_site_aniso_U_11
_atom_site_aniso_U_22
_atom_site_aniso_U_33
_atom_site_aniso_U_23
_atom_site_aniso_U_13
_atom_site_aniso_U_12
C1 0.0174(10) 0.0125(11) 0.0159(9) 0.0008(9) 0.0063(8) 0.0011(9)
C2 0.0184(10) 0.0155(12) 0.0144(10) -0.0004(9) 0.0053(8) 0.0013(9)
C3 0.0210(11) 0.0146(12) 0.0168(10) -0.0022(9) 0.0064(8) -0.0002(9)
C4 0.0216(11) 0.0137(12) 0.0137(10) 0.0034(9) 0.0054(8) 0.0012(9)
C5 0.0189(10) 0.0135(12) 0.0138(9) 0.0031(9) 0.0034(8) -0.0018(9)
C6 0.0204(11) 0.0128(12) 0.0133(10) 0.0026(8) 0.0051(8) 0.0003(9)
C7 0.0172(11) 0.0155(12) 0.0211(11) 0.0051(9) 0.0039(8) 0.0022(9)
C8 0.0210(12) 0.0183(13) 0.0164(10) 0.0029(9) 0.0001(8) -0.0023(10)
C9 0.0251(12) 0.0148(12) 0.0131(10) -0.0007(9) 0.0034(8) -0.0014(10)
C10 0.0200(11) 0.0186(12) 0.0138(9) 0.0007(9) 0.0045(8) -0.0005(10)
C11 0.0274(12) 0.0217(14) 0.0172(10) -0.0021(10) 0.0092(9) -0.0055(11)
C12 0.0414(16) 0.0314(16) 0.0254(12) 0.0040(11) 0.0139(11) -0.0083(13)
C13 0.0286(13) 0.0381(17) 0.0349(14) -0.0011(13) 0.0178(11) 0.0011(13)
O1 0.0211(8) 0.0152(9) 0.0165(7) -0.0010(6) 0.0058(6) -0.0005(7)
C14 0.0348(14) 0.0132(13) 0.0288(12) 0.0001(10) 0.0093(10) -0.0007(11)
O2 0.0173(8) 0.0201(10) 0.0283(8) 0.0008(7) 0.0041(6) 0.0031(7)
C15 0.0256(13) 0.0300(15) 0.0472(15) -0.0040(13) 0.0171(12) -0.0044(12)
O3 0.0226(9) 0.0251(10) 0.0239(8) -0.0059(7) -0.0044(6) -0.0001(8)
C16 0.0265(13) 0.0289(15) 0.0289(12) -0.0074(12) 0.0004(10) -0.0061(12)

loop_
_atom_type_symbol
_atom_type_description
_atom_type_scat_dispersion_real
_atom_type_scat_dispersion_imag
_atom_type_scat_source
C C 0.0181 0.0091 'International Tables Vol C Tables 4.2.6.8 and 6.1.1.4'
H H 0.0000 0.0000 'International Tables Vol C Tables 4.2.6.8 and 6.1.1.4'
O O 0.0492 0.0322 'International Tables Vol C Tables 4.2.6.8 and 6.1.1.4'

loop_
_geom_angle_atom_site_label_1
_geom_angle_atom_site_label_2
_geom_angle_atom_site_label_3
_geom_angle
_geom_angle_site_symmetry_1
_geom_angle_site_symmetry_3
_geom_angle_publ_flag
C1 C1 C5 127.3(2) 2_656 . ?
C1 C1 C2 125.2(2) 2_656 . ?
C5 C1 C2 104.96(17) . . ?
C10 C2 C1 113.39(18) . . ?
C10 C2 C3 111.03(17) . . ?
C1 C2 C3 100.95(17) . . ?
C10 C2 H2 110.4 . . ?
C1 C2 H2 110.4 . . ?
C3 C2 H2 110.4 . . ?
C4 C3 C2 102.65(18) . . ?
C4 C3 H3A 111.2 . . ?
C2 C3 H3A 111.2 . . ?
C4 C3 H3B 111.2 . . ?
C2 C3 H3B 111.2 . . ?
H3A C3 H3B 109.2 . . ?
C9 C4 C5 122.1(2) . . ?
C9 C4 C3 128.0(2) . . ?
C5 C4 C3 109.87(19) . . ?
C4 C5 C6 119.03(19) . . ?
C4 C5 C1 108.62(19) . . ?
C6 C5 C1 132.3(2) . . ?
O1 C6 C7 118.82(19) . . ?
O1 C6 C5 121.68(19) . . ?
C7 C6 C5 119.5(2) . . ?
O2 C7 C6 119.5(2) . . ?
O2 C7 C8 120.03(19) . . ?
C6 C7 C8 120.4(2) . . ?
O3 C8 C9 124.1(2) . . ?
O3 C8 C7 115.4(2) . . ?
C9 C8 C7 120.5(2) . . ?
C4 C9 C8 118.2(2) . . ?
C4 C9 H9 120.9 . . ?
C8 C9 H9 120.9 . . ?
C2 C10 C11 114.99(19) . . ?
C2 C10 H10A 108.5 . . ?
C11 C10 H10A 108.5 . . ?
C2 C10 H10B 108.5 . . ?
C11 C10 H10B 108.5 . . ?
H10A C10 H10B 107.5 . . ?
C13 C11 C12 110.0(2) . . ?
C13 C11 C10 112.12(19) . . ?
C12 C11 C10 110.1(2) . . ?
C13 C11 H11 108.1 . . ?
C12 C11 H11 108.1 . . ?
C10 C11 H11 108.1 . . ?
C11 C12 H12A 109.5 . . ?
C11 C12 H12B 109.5 . . ?
H12A C12 H12B 109.5 . . ?
C11 C12 H12C 109.5 . . ?
H12A C12 H12C 109.5 . . ?
H12B C12 H12C 109.5 . . ?
C11 C13 H13A 109.5 . . ?
C11 C13 H13B 109.5 . . ?
H13A C13 H13B 109.5 . . ?
C11 C13 H13C 109.5 . . ?
H13A C13 H13C 109.5 . . ?
H13B C13 H13C 109.5 . . ?
C6 O1 C14 112.27(16) . . ?
O1 C14 H14A 109.5 . . ?
O1 C14 H14B 109.5 . . ?
H14A C14 H14B 109.5 . . ?
O1 C14 H14C 109.5 . . ?
H14A C14 H14C 109.5 . . ?
H14B C14 H14C 109.5 . . ?
C7 O2 C15 113.89(19) . . ?
O2 C15 H15A 109.5 . . ?
O2 C15 H15B 109.5 . . ?
H15A C15 H15B 109.5 . . ?
O2 C15 H15C 109.5 . . ?
H15A C15 H15C 109.5 . . ?
H15B C15 H15C 109.5 . . ?
C8 O3 C16 117.56(19) . . ?
O3 C16 H16A 109.5 . . ?
O3 C16 H16B 109.5 . . ?
H16A C16 H16B 109.5 . . ?
O3 C16 H16C 109.5 . . ?
H16A C16 H16C 109.5 . . ?
H16B C16 H16C 109.5 . . ?

loop_
_geom_bond_atom_site_label_1
_geom_bond_atom_site_label_2
_geom_bond_distance
_geom_bond_site_symmetry_2
_geom_bond_publ_flag
C1 C1 1.345(4) 2_656 ?
C1 C5 1.480(3) . ?
C1 C2 1.534(3) . ?
C2 C10 1.533(3) . ?
C2 C3 1.556(3) . ?
C2 H2 1.0000 . ?
C3 C4 1.514(3) . ?
C3 H3A 0.9900 . ?
C3 H3B 0.9900 . ?
C4 C9 1.387(3) . ?
C4 C5 1.396(3) . ?
C5 C6 1.399(3) . ?
C6 O1 1.379(3) . ?
C6 C7 1.393(3) . ?
C7 O2 1.381(3) . ?
C7 C8 1.399(3) . ?
C8 O3 1.367(3) . ?
C8 C9 1.395(3) . ?
C9 H9 0.9500 . ?
C10 C11 1.540(3) . ?
C10 H10A 0.9900 . ?
C10 H10B 0.9900 . ?
C11 C13 1.522(4) . ?
C11 C12 1.525(4) . ?
C11 H11 1.0000 . ?
C12 H12A 0.9800 . ?
C12 H12B 0.9800 . ?
C12 H12C 0.9800 . ?
C13 H13A 0.9800 . ?
C13 H13B 0.9800 . ?
C13 H13C 0.9800 . ?
O1 C14 1.429(3) . ?
C14 H14A 0.9800 . ?
C14 H14B 0.9800 . ?
C14 H14C 0.9800 . ?
O2 C15 1.429(3) . ?
C15 H15A 0.9800 . ?
C15 H15B 0.9800 . ?
C15 H15C 0.9800 . ?
O3 C16 1.428(3) . ?
C16 H16A 0.9800 . ?
C16 H16B 0.9800 . ?
C16 H16C 0.9800 . ?
